data_4333995
loop_
_publ_author_name
'Jonathan M. Smieja'
'Matthew D. Sampson'
'Kyle A. Grice'
'Eric E. Benson'
'Jesse D. Froehlich'
'Clifford P. Kubiak'

_publ_section_title
;
 Manganese as a Substitute for Rhenium in CO2 Reduction Catalysts: The
 Importance of Acids
;
_journal_name_full 'Inorganic Chemistry'
_journal_page_first 2484
_journal_page_last 2491
_journal_paper_doi 10.1021/ic302391u
_journal_volume 52
_journal_year 2013
_chemical_formula_sum 'C21 H24 Br Mn N2 O3'
_chemical_formula_weight 487.27
_chemical_name_systematic
; 
 ? 
;
_space_group_IT_number 14
_symmetry_cell_setting monoclinic
_symmetry_space_group_name_Hall '-P 2yn'
_symmetry_space_group_name_H-M 'P 1 21/n 1'
_atom_sites_solution_hydrogens geom
_atom_sites_solution_primary direct
_atom_sites_solution_secondary difmap
_audit_creation_method SHELXL-97
_cell_angle_alpha 90.00
_cell_angle_beta 96.8790(10)
_cell_angle_gamma 90.00
_cell_formula_units_Z 8
_cell_length_a 13.5528(5)
_cell_length_b 17.1546(6)
_cell_length_c 19.1899(6)
_cell_measurement_reflns_used 9978
_cell_measurement_temperature 100(2)
_cell_measurement_theta_max 30.57
_cell_measurement_theta_min 2.29
_cell_volume 4429.4(3)
_computing_cell_refinement 'Bruker SAINT'
_computing_data_collection 'Bruker APEX2'
_computing_data_reduction 'Bruker SAINT'
_computing_molecular_graphics 'Bruker SHELXTL'
_computing_publication_material 'Bruker SHELXTL'
_computing_structure_refinement 'SHELXL-97 (Sheldrick, 2008)'
_computing_structure_solution 'SHELXS-97 (Sheldrick, 2008)'
_diffrn_ambient_temperature 100(2)
_diffrn_measured_fraction_theta_full 0.999
_diffrn_measured_fraction_theta_max 0.896
_diffrn_measurement_device_type 'Bruker APEX-II CCD'
_diffrn_measurement_method '\f and \w scans'
_diffrn_radiation_monochromator graphite
_diffrn_radiation_source 'fine-focus sealed tube'
_diffrn_radiation_type MoK\a
_diffrn_radiation_wavelength 0.71073
_diffrn_reflns_av_R_equivalents 0.0384
_diffrn_reflns_av_sigmaI/netI 0.0440
_diffrn_reflns_limit_h_max 19
_diffrn_reflns_limit_h_min -19
_diffrn_reflns_limit_k_max 23
_diffrn_reflns_limit_k_min -25
_diffrn_reflns_limit_l_max 28
_diffrn_reflns_limit_l_min -22
_diffrn_reflns_number 45311
_diffrn_reflns_theta_full 25.00
_diffrn_reflns_theta_max 31.78
_diffrn_reflns_theta_min 2.11
_exptl_absorpt_coefficient_mu 2.423
_exptl_absorpt_correction_T_max 0.8885
_exptl_absorpt_correction_T_min 0.7937
_exptl_absorpt_correction_type multi-scan
_exptl_absorpt_process_details SADABS
_exptl_crystal_colour 'pale yellow'
_exptl_crystal_density_diffrn 1.461
_exptl_crystal_description needle
_exptl_crystal_F_000 1984
_exptl_crystal_size_max 0.10
_exptl_crystal_size_mid 0.05
_exptl_crystal_size_min 0.05
_refine_diff_density_max 0.866
_refine_diff_density_min -0.716
_refine_diff_density_rms 0.099
_refine_ls_extinction_method none
_refine_ls_goodness_of_fit_ref 1.079
_refine_ls_hydrogen_treatment constr
_refine_ls_matrix_type full
_refine_ls_number_parameters 517
_refine_ls_number_reflns 13529
_refine_ls_number_restraints 0
_refine_ls_restrained_S_all 1.079
_refine_ls_R_factor_all 0.0617
_refine_ls_R_factor_gt 0.0407
_refine_ls_shift/su_max 0.002
_refine_ls_shift/su_mean 0.000
_refine_ls_structure_factor_coef Fsqd
_refine_ls_weighting_details 'calc w=1/[\s^2^(Fo^2^)+(0.0478P)^2^+4.5259P] where P=(Fo^2^+2Fc^2^)/3'
_refine_ls_weighting_scheme calc
_refine_ls_wR_factor_gt 0.1031
_refine_ls_wR_factor_ref 0.1103
_reflns_number_gt 10422
_reflns_number_total 13529
_reflns_threshold_expression >2sigma(I)
_cod_data_source_file ic302391u_si_002_1.cif
_cod_data_source_block mn_bromide
_cod_database_code 4333995

loop_
_symmetry_equiv_pos_as_xyz
'x, y, z'
'-x+1/2, y+1/2, -z+1/2'
'-x, -y, -z'
'x-1/2, -y-1/2, z-1/2'

loop_
_atom_site_label
_atom_site_type_symbol
_atom_site_fract_x
_atom_site_fract_y
_atom_site_fract_z
_atom_site_U_iso_or_equiv
_atom_site_adp_type
_atom_site_occupancy
_atom_site_symmetry_multiplicity
_atom_site_calc_flag
_atom_site_refinement_flags
Br1 Br 0.979024(18) 0.351805(16) 0.410528(14) 0.02193(7) Uani 1 1 d .
Br2 Br 1.447744(19) 0.277098(16) 0.296993(15) 0.02537(7) Uani 1 1 d .
Mn1 Mn 0.98916(3) 0.23665(2) 0.33100(2) 0.01591(8) Uani 1 1 d .
Mn2 Mn 1.49558(3) 0.29078(2) 0.42760(2) 0.01719(8) Uani 1 1 d .
O1 O 1.01912(15) 0.09685(12) 0.24770(11) 0.0283(4) Uani 1 1 d .
O2 O 0.87419(16) 0.14398(13) 0.42306(12) 0.0343(5) Uani 1 1 d .
O3 O 1.16462(15) 0.19166(13) 0.42839(12) 0.0322(5) Uani 1 1 d .
O4 O 1.54621(16) 0.29674(12) 0.58016(12) 0.0314(5) Uani 1 1 d .
O5 O 1.36921(16) 0.15921(13) 0.46143(17) 0.0481(7) Uani 1 1 d .
O6 O 1.64357(15) 0.16899(12) 0.40605(12) 0.0305(5) Uani 1 1 d .
N1 N 0.87196(15) 0.28422(12) 0.26822(11) 0.0166(4) Uani 1 1 d .
N2 N 1.06026(15) 0.30358(12) 0.26463(11) 0.0158(4) Uani 1 1 d .
N3 N 1.39622(15) 0.38108(12) 0.42063(11) 0.0162(4) Uani 1 1 d .
N4 N 1.58418(14) 0.38261(12) 0.40903(11) 0.0159(4) Uani 1 1 d .
C1 C 1.00497(16) 0.14946(14) 0.27687(13) 0.0150(4) Uani 1 1 d .
C2 C 0.91672(19) 0.18099(16) 0.38704(14) 0.0226(5) Uani 1 1 d .
C3 C 1.09806(19) 0.20955(15) 0.38957(14) 0.0211(5) Uani 1 1 d .
C4 C 0.77555(18) 0.27457(15) 0.27612(13) 0.0179(5) Uani 1 1 d .
H4 H 0.7590 0.2416 0.3128 0.022 Uiso 1 1 calc R
C5 C 0.69915(18) 0.31040(15) 0.23335(13) 0.0192(5) Uani 1 1 d .
H5 H 0.6321 0.3016 0.2410 0.023 Uiso 1 1 calc R
C6 C 0.72050(18) 0.35940(14) 0.17899(13) 0.0180(5) Uani 1 1 d .
C7 C 0.82076(18) 0.37042(14) 0.17202(13) 0.0180(5) Uani 1 1 d .
H7 H 0.8392 0.4037 0.1362 0.022 Uiso 1 1 calc R
C8 C 0.89432(17) 0.33296(14) 0.21721(13) 0.0160(4) Uani 1 1 d .
C9 C 1.00211(17) 0.34188(13) 0.21317(13) 0.0148(4) Uani 1 1 d .
C10 C 1.04191(17) 0.38368(14) 0.16124(13) 0.0165(4) Uani 1 1 d .
H10 H 0.9988 0.4093 0.1258 0.020 Uiso 1 1 calc R
C11 C 1.14451(18) 0.38837(14) 0.16067(13) 0.0169(4) Uani 1 1 d .
C12 C 1.20300(18) 0.35036(15) 0.21513(13) 0.0182(5) Uani 1 1 d .
H12 H 1.2734 0.3533 0.2182 0.022 Uiso 1 1 calc R
C13 C 1.15914(17) 0.30861(14) 0.26447(13) 0.0174(5) Uani 1 1 d .
H13 H 1.2009 0.2821 0.3001 0.021 Uiso 1 1 calc R
C14 C 0.63586(18) 0.39620(15) 0.12990(14) 0.0213(5) Uani 1 1 d .
C15 C 0.5738(2) 0.44780(18) 0.17346(17) 0.0311(6) Uani 1 1 d .
H15A H 0.5477 0.4161 0.2096 0.047 Uiso 1 1 calc R
H15B H 0.5184 0.4707 0.1427 0.047 Uiso 1 1 calc R
H15C H 0.6157 0.4895 0.1959 0.047 Uiso 1 1 calc R
C16 C 0.5698(2) 0.33099(17) 0.09519(16) 0.0267(6) Uani 1 1 d .
H16A H 0.6100 0.2961 0.0695 0.040 Uiso 1 1 calc R
H16B H 0.5165 0.3538 0.0625 0.040 Uiso 1 1 calc R
H16C H 0.5408 0.3013 0.1314 0.040 Uiso 1 1 calc R
C17 C 0.6746(2) 0.44546(17) 0.07251(16) 0.0277(6) Uani 1 1 d .
H17A H 0.7163 0.4877 0.0942 0.042 Uiso 1 1 calc R
H17B H 0.6183 0.4677 0.0421 0.042 Uiso 1 1 calc R
H17C H 0.7140 0.4126 0.0445 0.042 Uiso 1 1 calc R
C18 C 1.19370(19) 0.43106(16) 0.10420(14) 0.0210(5) Uani 1 1 d .
C19 C 1.1170(2) 0.46097(17) 0.04502(14) 0.0247(5) Uani 1 1 d .
H19A H 1.0784 0.4170 0.0236 0.037 Uiso 1 1 calc R
H19B H 1.1513 0.4871 0.0094 0.037 Uiso 1 1 calc R
H19C H 1.0723 0.4980 0.0642 0.037 Uiso 1 1 calc R
C20 C 1.2642(2) 0.3745(2) 0.07272(16) 0.0336(7) Uani 1 1 d .
H20A H 1.3170 0.3583 0.1092 0.050 Uiso 1 1 calc R
H20B H 1.2937 0.4005 0.0347 0.050 Uiso 1 1 calc R
H20C H 1.2269 0.3285 0.0541 0.050 Uiso 1 1 calc R
C21 C 1.2537(2) 0.50048(19) 0.13728(17) 0.0344(7) Uani 1 1 d .
H21A H 1.2086 0.5377 0.1559 0.052 Uiso 1 1 calc R
H21B H 1.2882 0.5262 0.1016 0.052 Uiso 1 1 calc R
H21C H 1.3025 0.4819 0.1755 0.052 Uiso 1 1 calc R
C22 C 1.52968(17) 0.29646(13) 0.52360(15) 0.0172(5) Uani 1 1 d .
C23 C 1.4134(2) 0.21204(16) 0.44555(18) 0.0289(6) Uani 1 1 d .
C24 C 1.58776(19) 0.21661(15) 0.41612(15) 0.0216(5) Uani 1 1 d .
C25 C 1.29768(18) 0.37473(15) 0.42237(13) 0.0183(5) Uani 1 1 d .
H25 H 1.2721 0.3267 0.4371 0.022 Uiso 1 1 calc R
C26 C 1.23153(18) 0.43493(15) 0.40366(13) 0.0192(5) Uani 1 1 d .
H26 H 1.1626 0.4276 0.4064 0.023 Uiso 1 1 calc R
C27 C 1.26556(17) 0.50627(14) 0.38084(13) 0.0169(5) Uani 1 1 d .
C28 C 1.36834(17) 0.51357(14) 0.38138(13) 0.0172(5) Uani 1 1 d .
H28 H 1.3958 0.5615 0.3680 0.021 Uiso 1 1 calc R
C29 C 1.43099(17) 0.45068(14) 0.40143(13) 0.0159(4) Uani 1 1 d .
C30 C 1.53959(17) 0.45276(14) 0.39957(13) 0.0154(4) Uani 1 1 d .
C31 C 1.59276(18) 0.52032(14) 0.38918(13) 0.0172(5) Uani 1 1 d .
H31 H 1.5592 0.5690 0.3847 0.021 Uiso 1 1 calc R
C32 C 1.69513(18) 0.51728(14) 0.38528(13) 0.0169(5) Uani 1 1 d .
C33 C 1.73895(18) 0.44365(15) 0.39350(14) 0.0201(5) Uani 1 1 d .
H33 H 1.8080 0.4378 0.3905 0.024 Uiso 1 1 calc R
C34 C 1.68252(18) 0.37928(15) 0.40601(13) 0.0189(5) Uani 1 1 d .
H34 H 1.7149 0.3303 0.4128 0.023 Uiso 1 1 calc R
C35 C 1.19286(18) 0.57214(15) 0.35736(14) 0.0206(5) Uani 1 1 d .
C36 C 1.1027(2) 0.53857(17) 0.30997(16) 0.0269(6) Uani 1 1 d .
H36A H 1.1258 0.5117 0.2699 0.040 Uiso 1 1 calc R
H36B H 1.0579 0.5811 0.2930 0.040 Uiso 1 1 calc R
H36C H 1.0672 0.5016 0.3370 0.040 Uiso 1 1 calc R
C37 C 1.2405(2) 0.63464(17) 0.31591(18) 0.0312(7) Uani 1 1 d .
H37A H 1.2934 0.6608 0.3466 0.047 Uiso 1 1 calc R
H37B H 1.1901 0.6729 0.2980 0.047 Uiso 1 1 calc R
H37C H 1.2687 0.6104 0.2765 0.047 Uiso 1 1 calc R
C38 C 1.1568(3) 0.6084(2) 0.42233(17) 0.0396(8) Uani 1 1 d .
H38A H 1.1241 0.5685 0.4480 0.059 Uiso 1 1 calc R
H38B H 1.1094 0.6503 0.4080 0.059 Uiso 1 1 calc R
H38C H 1.2136 0.6298 0.4527 0.059 Uiso 1 1 calc R
C39 C 1.75712(18) 0.58783(14) 0.37034(14) 0.0188(5) Uani 1 1 d .
C40 C 1.70252(19) 0.66442(15) 0.38224(15) 0.0217(5) Uani 1 1 d .
H40A H 1.6418 0.6677 0.3490 0.033 Uiso 1 1 calc R
H40B H 1.7458 0.7087 0.3749 0.033 Uiso 1 1 calc R
H40C H 1.6851 0.6657 0.4304 0.033 Uiso 1 1 calc R
C41 C 1.7781(2) 0.58330(17) 0.29338(15) 0.0268(6) Uani 1 1 d .
H41A H 1.8092 0.5331 0.2851 0.040 Uiso 1 1 calc R
H41B H 1.8230 0.6257 0.2838 0.040 Uiso 1 1 calc R
H41C H 1.7156 0.5882 0.2623 0.040 Uiso 1 1 calc R
C42 C 1.85688(19) 0.58766(16) 0.41778(16) 0.0255(6) Uani 1 1 d .
H42A H 1.8447 0.5865 0.4671 0.038 Uiso 1 1 calc R
H42B H 1.8943 0.6348 0.4090 0.038 Uiso 1 1 calc R
H42C H 1.8953 0.5415 0.4075 0.038 Uiso 1 1 calc R

loop_
_atom_site_aniso_label
_atom_site_aniso_U_11
_atom_site_aniso_U_22
_atom_site_aniso_U_33
_atom_site_aniso_U_23
_atom_site_aniso_U_13
_atom_site_aniso_U_12
Br1 0.01750(11) 0.02487(13) 0.02317(13) -0.00599(10) 0.00143(9) 0.00127(9)
Br2 0.01958(12) 0.02847(14) 0.02664(14) -0.00620(11) -0.00313(10) 0.00160(10)
Mn1 0.01467(16) 0.01685(17) 0.01617(18) 0.00283(14) 0.00169(13) 0.00000(13)
Mn2 0.01479(16) 0.01131(16) 0.0248(2) 0.00110(14) -0.00037(14) 0.00016(13)
O1 0.0311(10) 0.0253(10) 0.0287(11) 0.0005(8) 0.0051(8) -0.0020(8)
O2 0.0329(11) 0.0392(12) 0.0325(12) 0.0137(10) 0.0107(9) -0.0045(9)
O3 0.0226(10) 0.0365(12) 0.0355(12) 0.0144(9) -0.0040(8) 0.0024(8)
O4 0.0307(11) 0.0257(11) 0.0371(13) 0.0025(9) 0.0017(9) 0.0022(8)
O5 0.0231(10) 0.0185(10) 0.103(2) 0.0128(12) 0.0093(12) -0.0026(8)
O6 0.0281(10) 0.0217(10) 0.0417(13) 0.0024(9) 0.0047(9) 0.0083(8)
N1 0.0167(9) 0.0168(9) 0.0162(10) -0.0020(8) 0.0013(8) -0.0006(7)
N2 0.0156(9) 0.0150(9) 0.0169(10) 0.0000(8) 0.0024(7) 0.0006(7)
N3 0.0161(9) 0.0135(9) 0.0184(10) 0.0009(8) -0.0004(8) -0.0003(7)
N4 0.0149(9) 0.0124(9) 0.0197(10) -0.0002(8) -0.0009(8) -0.0003(7)
C1 0.0100(9) 0.0161(11) 0.0185(11) 0.0066(9) 0.0003(8) -0.0025(8)
C2 0.0206(12) 0.0254(13) 0.0214(13) 0.0025(10) 0.0015(10) 0.0014(10)
C3 0.0215(12) 0.0212(12) 0.0212(13) 0.0043(10) 0.0054(10) -0.0006(9)
C4 0.0160(11) 0.0204(12) 0.0176(12) -0.0008(9) 0.0029(9) -0.0012(9)
C5 0.0144(10) 0.0225(12) 0.0211(12) -0.0043(10) 0.0035(9) 0.0001(9)
C6 0.0166(11) 0.0147(11) 0.0220(12) -0.0049(9) -0.0006(9) 0.0030(8)
C7 0.0185(11) 0.0151(11) 0.0198(12) 0.0003(9) 0.0005(9) 0.0001(9)
C8 0.0166(10) 0.0147(10) 0.0165(11) -0.0030(9) 0.0015(9) 0.0004(8)
C9 0.0150(10) 0.0132(10) 0.0160(11) -0.0016(8) 0.0012(8) -0.0002(8)
C10 0.0159(10) 0.0163(11) 0.0165(11) -0.0001(9) -0.0009(9) 0.0003(8)
C11 0.0206(11) 0.0152(11) 0.0152(11) -0.0011(9) 0.0035(9) -0.0014(9)
C12 0.0150(10) 0.0208(12) 0.0187(12) -0.0009(9) 0.0019(9) -0.0002(9)
C13 0.0155(10) 0.0179(11) 0.0178(11) -0.0007(9) -0.0017(9) 0.0015(9)
C14 0.0178(11) 0.0205(12) 0.0248(13) -0.0018(10) -0.0007(10) 0.0059(9)
C15 0.0248(13) 0.0305(15) 0.0374(17) -0.0074(13) 0.0018(12) 0.0123(11)
C16 0.0213(12) 0.0274(14) 0.0293(15) -0.0031(11) -0.0058(11) 0.0013(10)
C17 0.0216(12) 0.0256(14) 0.0347(16) 0.0068(12) -0.0019(11) 0.0058(10)
C18 0.0213(12) 0.0237(12) 0.0186(12) 0.0032(10) 0.0043(9) -0.0031(10)
C19 0.0257(13) 0.0280(14) 0.0205(13) 0.0091(11) 0.0030(10) -0.0008(11)
C20 0.0291(15) 0.0494(19) 0.0244(15) 0.0078(14) 0.0121(12) 0.0088(13)
C21 0.0399(17) 0.0340(16) 0.0289(16) 0.0067(13) 0.0018(13) -0.0175(13)
C22 0.0131(10) 0.0075(10) 0.0324(15) 0.0015(9) 0.0089(9) 0.0021(8)
C23 0.0190(12) 0.0176(12) 0.0497(19) 0.0021(12) 0.0026(12) 0.0046(10)
C24 0.0195(11) 0.0169(12) 0.0274(14) 0.0037(10) -0.0013(10) -0.0025(9)
C25 0.0171(11) 0.0180(11) 0.0195(12) 0.0005(9) 0.0011(9) -0.0031(9)
C26 0.0148(10) 0.0211(12) 0.0219(12) 0.0001(10) 0.0030(9) 0.0006(9)
C27 0.0150(10) 0.0175(11) 0.0179(12) -0.0018(9) 0.0014(9) 0.0027(8)
C28 0.0155(10) 0.0161(11) 0.0199(12) 0.0007(9) 0.0012(9) 0.0016(8)
C29 0.0142(10) 0.0137(10) 0.0194(12) 0.0004(9) 0.0005(9) 0.0004(8)
C30 0.0149(10) 0.0141(10) 0.0168(11) 0.0005(8) 0.0007(8) 0.0020(8)
C31 0.0173(11) 0.0134(10) 0.0208(12) 0.0011(9) 0.0019(9) 0.0002(8)
C32 0.0164(10) 0.0161(11) 0.0179(12) -0.0001(9) 0.0003(9) -0.0004(8)
C33 0.0152(11) 0.0186(12) 0.0263(13) 0.0005(10) 0.0024(9) 0.0008(9)
C34 0.0165(11) 0.0160(11) 0.0234(13) -0.0001(9) -0.0011(9) 0.0041(9)
C35 0.0179(11) 0.0199(12) 0.0231(13) -0.0006(10) -0.0017(9) 0.0049(9)
C36 0.0195(12) 0.0269(14) 0.0327(15) 0.0024(11) -0.0041(11) 0.0012(10)
C37 0.0227(13) 0.0228(14) 0.0460(18) 0.0113(12) -0.0051(12) 0.0029(10)
C38 0.0435(18) 0.0417(19) 0.0321(17) -0.0079(14) -0.0016(14) 0.0247(15)
C39 0.0176(11) 0.0171(11) 0.0214(12) 0.0012(9) 0.0016(9) -0.0023(9)
C40 0.0209(12) 0.0157(11) 0.0282(14) 0.0016(10) 0.0021(10) -0.0029(9)
C41 0.0296(14) 0.0268(14) 0.0251(14) 0.0011(11) 0.0077(11) -0.0018(11)
C42 0.0179(11) 0.0242(13) 0.0339(15) 0.0001(11) 0.0008(10) -0.0043(10)

loop_
_atom_type_symbol
_atom_type_description
_atom_type_scat_dispersion_real
_atom_type_scat_dispersion_imag
_atom_type_scat_source
C C 0.0033 0.0016 'International Tables Vol C Tables 4.2.6.8 and 6.1.1.4'
H H 0.0000 0.0000 'International Tables Vol C Tables 4.2.6.8 and 6.1.1.4'
Br Br -0.2901 2.4595 'International Tables Vol C Tables 4.2.6.8 and 6.1.1.4'
Mn Mn 0.3368 0.7283 'International Tables Vol C Tables 4.2.6.8 and 6.1.1.4'
N N 0.0061 0.0033 'International Tables Vol C Tables 4.2.6.8 and 6.1.1.4'
O O 0.0106 0.0060 'International Tables Vol C Tables 4.2.6.8 and 6.1.1.4'

loop_
_geom_angle_atom_site_label_1
_geom_angle_atom_site_label_2
_geom_angle_atom_site_label_3
_geom_angle
C3 Mn1 C2 87.44(12)
C3 Mn1 C1 90.02(11)
C2 Mn1 C1 90.84(11)
C3 Mn1 N2 96.98(10)
C2 Mn1 N2 175.37(10)
C1 Mn1 N2 90.54(9)
C3 Mn1 N1 171.40(10)
C2 Mn1 N1 97.01(10)
C1 Mn1 N1 97.24(9)
N2 Mn1 N1 78.42(8)
C3 Mn1 Br1 85.66(9)
C2 Mn1 Br1 88.90(9)
C1 Mn1 Br1 175.68(7)
N2 Mn1 Br1 90.06(6)
N1 Mn1 Br1 87.07(6)
C23 Mn2 C24 87.04(12)
C23 Mn2 C22 86.32(13)
C24 Mn2 C22 93.69(11)
C23 Mn2 N4 177.60(11)
C24 Mn2 N4 95.28(10)
C22 Mn2 N4 92.94(9)
C23 Mn2 N3 99.33(10)
C24 Mn2 N3 168.49(11)
C22 Mn2 N3 96.27(9)
N4 Mn2 N3 78.48(8)
C23 Mn2 Br2 91.66(11)
C24 Mn2 Br2 85.01(9)
C22 Mn2 Br2 177.65(7)
N4 Mn2 Br2 89.14(6)
N3 Mn2 Br2 85.23(6)
C4 N1 C8 117.7(2)
C4 N1 Mn1 125.56(17)
C8 N1 Mn1 116.65(16)
C13 N2 C9 117.4(2)
C13 N2 Mn1 125.70(17)
C9 N2 Mn1 116.76(16)
C25 N3 C29 117.3(2)
C25 N3 Mn2 125.80(17)
C29 N3 Mn2 116.01(16)
C34 N4 C30 117.6(2)
C34 N4 Mn2 125.71(17)
C30 N4 Mn2 116.70(16)
O1 C1 Mn1 175.7(2)
O2 C2 Mn1 177.3(2)
O3 C3 Mn1 177.5(2)
N1 C4 C5 123.1(2)
N1 C4 H4 118.4
C5 C4 H4 118.4
C4 C5 C6 120.2(2)
C4 C5 H5 119.9
C6 C5 H5 119.9
C7 C6 C5 116.4(2)
C7 C6 C14 123.5(2)
C5 C6 C14 120.1(2)
C6 C7 C8 120.6(2)
C6 C7 H7 119.7
C8 C7 H7 119.7
N1 C8 C7 122.0(2)
N1 C8 C9 114.3(2)
C7 C8 C9 123.7(2)
N2 C9 C10 122.1(2)
N2 C9 C8 113.7(2)
C10 C9 C8 124.2(2)
C9 C10 C11 120.6(2)
C9 C10 H10 119.7
C11 C10 H10 119.7
C10 C11 C12 116.4(2)
C10 C11 C18 123.7(2)
C12 C11 C18 119.9(2)
C13 C12 C11 120.3(2)
C13 C12 H12 119.9
C11 C12 H12 119.9
N2 C13 C12 123.2(2)
N2 C13 H13 118.4
C12 C13 H13 118.4
C17 C14 C6 112.0(2)
C17 C14 C16 108.8(2)
C6 C14 C16 108.8(2)
C17 C14 C15 109.3(2)
C6 C14 C15 108.8(2)
C16 C14 C15 109.1(2)
C14 C15 H15A 109.5
C14 C15 H15B 109.5
H15A C15 H15B 109.5
C14 C15 H15C 109.5
H15A C15 H15C 109.5
H15B C15 H15C 109.5
C14 C16 H16A 109.5
C14 C16 H16B 109.5
H16A C16 H16B 109.5
C14 C16 H16C 109.5
H16A C16 H16C 109.5
H16B C16 H16C 109.5
C14 C17 H17A 109.5
C14 C17 H17B 109.5
H17A C17 H17B 109.5
C14 C17 H17C 109.5
H17A C17 H17C 109.5
H17B C17 H17C 109.5
C11 C18 C19 111.8(2)
C11 C18 C21 109.5(2)
C19 C18 C21 109.0(2)
C11 C18 C20 108.7(2)
C19 C18 C20 108.6(2)
C21 C18 C20 109.2(2)
C18 C19 H19A 109.5
C18 C19 H19B 109.5
H19A C19 H19B 109.5
C18 C19 H19C 109.5
H19A C19 H19C 109.5
H19B C19 H19C 109.5
C18 C20 H20A 109.5
C18 C20 H20B 109.5
H20A C20 H20B 109.5
C18 C20 H20C 109.5
H20A C20 H20C 109.5
H20B C20 H20C 109.5
C18 C21 H21A 109.5
C18 C21 H21B 109.5
H21A C21 H21B 109.5
C18 C21 H21C 109.5
H21A C21 H21C 109.5
H21B C21 H21C 109.5
O4 C22 Mn2 176.2(2)
O5 C23 Mn2 173.0(3)
O6 C24 Mn2 176.9(3)
N3 C25 C26 123.1(2)
N3 C25 H25 118.4
C26 C25 H25 118.4
C25 C26 C27 120.4(2)
C25 C26 H26 119.8
C27 C26 H26 119.8
C26 C27 C28 116.3(2)
C26 C27 C35 120.9(2)
C28 C27 C35 122.8(2)
C27 C28 C29 120.3(2)
C27 C28 H28 119.8
C29 C28 H28 119.8
N3 C29 C28 122.5(2)
N3 C29 C30 114.2(2)
C28 C29 C30 123.3(2)
N4 C30 C31 122.1(2)
N4 C30 C29 114.0(2)
C31 C30 C29 123.9(2)
C30 C31 C32 120.7(2)
C30 C31 H31 119.7
C32 C31 H31 119.7
C33 C32 C31 116.0(2)
C33 C32 C39 120.3(2)
C31 C32 C39 123.7(2)
C34 C33 C32 120.4(2)
C34 C33 H33 119.8
C32 C33 H33 119.8
N4 C34 C33 123.2(2)
N4 C34 H34 118.4
C33 C34 H34 118.4
C37 C35 C38 109.7(3)
C37 C35 C27 112.0(2)
C38 C35 C27 108.6(2)
C37 C35 C36 108.1(2)
C38 C35 C36 109.0(2)
C27 C35 C36 109.5(2)
C35 C36 H36A 109.5
C35 C36 H36B 109.5
H36A C36 H36B 109.5
C35 C36 H36C 109.5
H36A C36 H36C 109.5
H36B C36 H36C 109.5
C35 C37 H37A 109.5
C35 C37 H37B 109.5
H37A C37 H37B 109.5
C35 C37 H37C 109.5
H37A C37 H37C 109.5
H37B C37 H37C 109.5
C35 C38 H38A 109.5
C35 C38 H38B 109.5
H38A C38 H38B 109.5
C35 C38 H38C 109.5
H38A C38 H38C 109.5
H38B C38 H38C 109.5
C32 C39 C42 110.7(2)
C32 C39 C40 111.4(2)
C42 C39 C40 108.6(2)
C32 C39 C41 108.1(2)
C42 C39 C41 108.5(2)
C40 C39 C41 109.5(2)
C39 C40 H40A 109.5
C39 C40 H40B 109.5
H40A C40 H40B 109.5
C39 C40 H40C 109.5
H40A C40 H40C 109.5
H40B C40 H40C 109.5
C39 C41 H41A 109.5
C39 C41 H41B 109.5
H41A C41 H41B 109.5
C39 C41 H41C 109.5
H41A C41 H41C 109.5
H41B C41 H41C 109.5
C39 C42 H42A 109.5
C39 C42 H42B 109.5
H42A C42 H42B 109.5
C39 C42 H42C 109.5
H42A C42 H42C 109.5
H42B C42 H42C 109.5

loop_
_geom_bond_atom_site_label_1
_geom_bond_atom_site_label_2
_geom_bond_distance
Br1 Mn1 2.5101(5)
Br2 Mn2 2.5234(5)
Mn1 C3 1.806(3)
Mn1 C2 1.813(3)
Mn1 C1 1.848(3)
Mn1 N2 2.040(2)
Mn1 N1 2.045(2)
Mn2 C23 1.810(3)
Mn2 C24 1.815(3)
Mn2 C22 1.848(3)
Mn2 N4 2.038(2)
Mn2 N3 2.046(2)
O1 C1 1.091(3)
O2 C2 1.144(3)
O3 C3 1.141(3)
O4 C22 1.082(3)
O5 C23 1.147(3)
O6 C24 1.145(3)
N1 C4 1.344(3)
N1 C8 1.349(3)
N2 C13 1.343(3)
N2 C9 1.357(3)
N3 C25 1.344(3)
N3 C29 1.351(3)
N4 C34 1.342(3)
N4 C30 1.349(3)
C4 C5 1.386(3)
C4 H4 0.9500
C5 C6 1.397(4)
C5 H5 0.9500
C6 C7 1.394(3)
C6 C14 1.531(3)
C7 C8 1.397(3)
C7 H7 0.9500
C8 C9 1.480(3)
C9 C10 1.388(3)
C10 C11 1.394(3)
C10 H10 0.9500
C11 C12 1.395(3)
C11 C18 1.526(3)
C12 C13 1.378(4)
C12 H12 0.9500
C13 H13 0.9500
C14 C17 1.530(4)
C14 C16 1.534(4)
C14 C15 1.536(4)
C15 H15A 0.9800
C15 H15B 0.9800
C15 H15C 0.9800
C16 H16A 0.9800
C16 H16B 0.9800
C16 H16C 0.9800
C17 H17A 0.9800
C17 H17B 0.9800
C17 H17C 0.9800
C18 C19 1.533(4)
C18 C21 1.536(4)
C18 C20 1.536(4)
C19 H19A 0.9800
C19 H19B 0.9800
C19 H19C 0.9800
C20 H20A 0.9800
C20 H20B 0.9800
C20 H20C 0.9800
C21 H21A 0.9800
C21 H21B 0.9800
C21 H21C 0.9800
C25 C26 1.386(3)
C25 H25 0.9500
C26 C27 1.397(3)
C26 H26 0.9500
C27 C28 1.397(3)
C27 C35 1.531(3)
C28 C29 1.398(3)
C28 H28 0.9500
C29 C30 1.477(3)
C30 C31 1.392(3)
C31 C32 1.399(3)
C31 H31 0.9500
C32 C33 1.397(3)
C32 C39 1.520(3)
C33 C34 1.381(3)
C33 H33 0.9500
C34 H34 0.9500
C35 C37 1.524(4)
C35 C38 1.526(4)
C35 C36 1.545(4)
C36 H36A 0.9800
C36 H36B 0.9800
C36 H36C 0.9800
C37 H37A 0.9800
C37 H37B 0.9800
C37 H37C 0.9800
C38 H38A 0.9800
C38 H38B 0.9800
C38 H38C 0.9800
C39 C42 1.537(4)
C39 C40 1.538(4)
C39 C41 1.539(4)
C40 H40A 0.9800
C40 H40B 0.9800
C40 H40C 0.9800
C41 H41A 0.9800
C41 H41B 0.9800
C41 H41C 0.9800
C42 H42A 0.9800
C42 H42B 0.9800
C42 H42C 0.9800
